data_2021557
loop_
_publ_author_name
'Selvakumar, Jayaraman'
'Miles, Meredith H.'
'Grossie, David A.'
'Arumugam, Kuppuswamy'

_publ_section_title
;
 Synthesis and molecular structure of biologically significant
 bis(1,3-dimesityl-4,5-naphthoquinoimidazol-2-ylidene)gold(I) complexes
 with chloride and dichloridoaurate counter-ions
;
_journal_coeditor_code FN3296
_journal_issue 4
_journal_name_full 'Acta Crystallographica Section C'
_journal_page_first 462
_journal_page_last 468
_journal_paper_doi 10.1107/S2053229619003292
_journal_volume 75
_journal_year 2019
_chemical_formula_iupac '[Au (C29 H26 N2 O2)2] Cl, C6 H6'
_chemical_formula_moiety 'C58 H52 Au N4 O4 +, Cl -, C6 H6'
_chemical_formula_sum 'C64 H58 Au Cl N4 O4'
_chemical_formula_weight 1179.56
_chemical_name_systematic
;
Bis(1,3-dimesityl-4,5-naphthoquinoimidazol-2-ylidene)gold(I) chloride
benzene monosolvate
;
_space_group_crystal_system monoclinic
_space_group_IT_number 15
_space_group_name_Hall '-C 2yc'
_space_group_name_H-M_alt 'C 1 2/c 1'
_symmetry_space_group_name_Hall '-C 2yc'
_symmetry_space_group_name_H-M 'C 1 2/c 1'
_atom_sites_solution_hydrogens geom
_audit_creation_method SHELXL-2017/1
_cell_angle_alpha 90
_cell_angle_beta 103.630(5)
_cell_angle_gamma 90
_cell_formula_units_Z 8
_cell_length_a 24.368(3)
_cell_length_b 14.7921(18)
_cell_length_c 33.349(4)
_cell_measurement_reflns_used 7468
_cell_measurement_temperature 183(2)
_cell_measurement_theta_max 2.33
_cell_measurement_theta_min 19.88
_cell_volume 11682(2)
_computing_cell_refinement
;
APEX2 (Bruker, 2014a)
;
_computing_data_collection
;
APEX2 (Bruker, 2014a)
;
_computing_data_reduction
;
SAINT (Bruker, 2014b)
;
_computing_molecular_graphics
;
OLEX2 (Dolomanov <i>et al.</i>,  2009)
;
_computing_publication_material
;
OLEX2 (Dolomanov <i>et al.</i>,  2009),
PLATON (Spek, 2009) and
Mercury (Macrae <i>et al.</i>,  2008)'
;
_computing_structure_refinement
;
SHELXL2017 (Sheldrick, 2015b)
;
_computing_structure_solution
;
SHELXT (Sheldrick, 2015a)
;
_diffrn_ambient_temperature 183(2)
_diffrn_measured_fraction_theta_full 0.997
_diffrn_measured_fraction_theta_max 0.997
_diffrn_measurement_device_type 'Bruker SMART X2S benchtop'
_diffrn_measurement_method '\w scans'
_diffrn_radiation_type MoK\a
_diffrn_radiation_wavelength 0.71073
_diffrn_reflns_av_R_equivalents 0.1270
_diffrn_reflns_av_unetI/netI 0.0865
_diffrn_reflns_limit_h_max 28
_diffrn_reflns_limit_h_min -28
_diffrn_reflns_limit_k_max 16
_diffrn_reflns_limit_k_min -17
_diffrn_reflns_limit_l_max 38
_diffrn_reflns_limit_l_min -39
_diffrn_reflns_number 64959
_diffrn_reflns_theta_full 25.032
_diffrn_reflns_theta_max 25.032
_diffrn_reflns_theta_min 2.173
_diffrn_source 'XOS X-beam microfocus source'
_exptl_absorpt_coefficient_mu 2.613
_exptl_absorpt_correction_T_max 1.0000
_exptl_absorpt_correction_T_min 0.4439
_exptl_absorpt_correction_type multi-scan
_exptl_absorpt_process_details
;
(SADABS; Bruker, 2014)
;
_exptl_crystal_colour yellow
_exptl_crystal_density_diffrn 1.341
_exptl_crystal_density_method 'not measured'
_exptl_crystal_description plate
_exptl_crystal_F_000 4784
_exptl_crystal_size_max 0.560
_exptl_crystal_size_mid 0.500
_exptl_crystal_size_min 0.200
_refine_diff_density_max 1.734
_refine_diff_density_min -0.761
_refine_ls_extinction_method none
_refine_ls_goodness_of_fit_ref 1.003
_refine_ls_hydrogen_treatment constr
_refine_ls_matrix_type full
_refine_ls_number_parameters 675
_refine_ls_number_reflns 10295
_refine_ls_number_restraints 64
_refine_ls_restrained_S_all 1.009
_refine_ls_R_factor_all 0.0747
_refine_ls_R_factor_gt 0.0500
_refine_ls_shift/su_max 0.003
_refine_ls_shift/su_mean 0.000
_refine_ls_structure_factor_coef Fsqd
_refine_ls_weighting_details 'w=1/[\s^2^(Fo^2^)+(0.0318P)^2^+50.4155P] where P=(Fo^2^+2Fc^2^)/3'
_refine_ls_weighting_scheme calc
_refine_ls_wR_factor_gt 0.1079
_refine_ls_wR_factor_ref 0.1189
_reflns_number_gt 7749
_reflns_number_total 10295
_reflns_threshold_expression 'I > 2\s(I)'
_cod_data_source_file fn3296sup1.cif
_cod_data_source_block shelx_c2_c
_cod_original_cell_volume 11682(3)
_cod_database_code 2021557
_shelx_space_group_comment
;
The symmetry employed for this shelxl refinement is uniquely defined
by the following loop, which should always be used as a source of
symmetry information in preference to the above space-group names.
They are only intended as comments.
;
_shelx_estimated_absorpt_t_min 0.322
_shelx_estimated_absorpt_t_max 0.623

loop_
_space_group_symop_operation_xyz
'x, y, z'
'-x, y, -z+1/2'
'x+1/2, y+1/2, z'
'-x+1/2, y+1/2, -z+1/2'
'-x, -y, -z'
'x, -y, z-1/2'
'-x+1/2, -y+1/2, -z'
'x+1/2, -y+1/2, z-1/2'

loop_
_atom_site_type_symbol
_atom_site_label
_atom_site_fract_x
_atom_site_fract_y
_atom_site_fract_z
_atom_site_U_iso_or_equiv
_atom_site_adp_type
_atom_site_calc_flag
_atom_site_occupancy
_atom_site_disorder_assembly
_atom_site_disorder_group
Au Au1 0.79403(2) 0.23012(2) 0.88886(2) 0.03146(9) Uani d 1 . .
O O1 0.78470(19) -0.1446(3) 0.82538(14) 0.0481(12) Uani d 1 . .
O O2 0.9877(2) -0.0364(4) 0.91839(18) 0.0720(17) Uani d 1 . .
O O3 0.7604(2) 0.6044(3) 0.82370(15) 0.0510(12) Uani d 1 . .
O O4 0.6186(2) 0.4954(4) 0.91738(19) 0.0759(18) Uani d 1 . .
N N1 0.8036(2) 0.0380(3) 0.86335(15) 0.0324(12) Uani d 1 . .
N N2 0.8844(2) 0.0807(3) 0.90214(15) 0.0339(12) Uani d 1 . .
N N3 0.7673(2) 0.4220(3) 0.86277(15) 0.0315(12) Uani d 1 . .
N N4 0.7117(2) 0.3786(3) 0.90099(15) 0.0320(12) Uani d 1 . .
C C1 0.8304(2) 0.1086(4) 0.88595(19) 0.0342(15) Uani d 1 . .
C C2 0.8910(3) -0.0072(4) 0.88981(19) 0.0353(15) Uani d 1 . .
C C3 0.9422(3) -0.0635(5) 0.8982(2) 0.0507(19) Uani d 1 . .
C C4 0.9334(3) -0.1549(5) 0.8801(2) 0.0458(17) Uani d 1 . .
C C5 0.9787(3) -0.2149(5) 0.8869(3) 0.059(2) Uani d 1 . .
H H5 1.014697 -0.196192 0.902631 0.070 Uiso calc 1 . .
C C6 0.9716(4) -0.3020(6) 0.8708(3) 0.068(2) Uani d 1 . .
H H6 1.002311 -0.343241 0.876229 0.082 Uiso calc 1 . .
C C7 0.9202(4) -0.3283(5) 0.8472(3) 0.059(2) Uani d 1 . .
H H7 0.916005 -0.387860 0.836195 0.071 Uiso calc 1 . .
C C8 0.8743(3) -0.2707(5) 0.8389(2) 0.0475(17) Uani d 1 . .
H H8 0.839010 -0.289935 0.822251 0.057 Uiso calc 1 . .
C C9 0.8808(3) -0.1832(4) 0.8555(2) 0.0415(16) Uani d 1 . .
C C10 0.8304(3) -0.1226(4) 0.8466(2) 0.0407(16) Uani d 1 . .
C C11 0.8411(2) -0.0331(4) 0.86554(19) 0.0341(15) Uani d 1 . .
C C12 0.7462(2) 0.0462(4) 0.83762(19) 0.0330(14) Uani d 1 . .
C C13 0.7401(3) 0.0809(4) 0.7986(2) 0.0417(16) Uani d 1 . .
C C14 0.6848(3) 0.0918(5) 0.7753(2) 0.0497(18) Uani d 1 . .
H H14 0.678948 0.114791 0.748055 0.060 Uiso calc 1 . .
C C15 0.6386(3) 0.0704(4) 0.7906(2) 0.0474(18) Uani d 1 . .
C C16 0.6469(3) 0.0341(4) 0.8293(2) 0.0444(17) Uani d 1 . .
H H16 0.615097 0.017576 0.839637 0.053 Uiso calc 1 . .
C C17 0.7017(3) 0.0209(4) 0.8543(2) 0.0396(16) Uani d 1 . .
C C18 0.7898(3) 0.1069(6) 0.7819(2) 0.062(2) Uani d 1 . .
H H18A 0.811591 0.154071 0.799298 0.093 Uiso calc 1 . .
H H18B 0.776570 0.129810 0.753662 0.093 Uiso calc 1 . .
H H18C 0.813866 0.053857 0.781681 0.093 Uiso calc 1 . .
C C19 0.5788(3) 0.0890(5) 0.7657(3) 0.071(3) Uani d 1 . .
H H19A 0.573269 0.154347 0.762005 0.106 Uiso calc 1 . .
H H19B 0.551679 0.064841 0.780460 0.106 Uiso calc 1 . .
H H19C 0.573058 0.059762 0.738674 0.106 Uiso calc 1 . .
C C20 0.7100(3) -0.0172(5) 0.8969(2) 0.055(2) Uani d 1 . .
H H20A 0.731628 -0.073558 0.898820 0.082 Uiso calc 1 . .
H H20B 0.673115 -0.029557 0.902724 0.082 Uiso calc 1 . .
H H20C 0.730618 0.026421 0.916969 0.082 Uiso calc 1 . .
C C21 0.9264(2) 0.1398(4) 0.9276(2) 0.0388(16) Uani d 1 . .
C C22 0.9396(3) 0.1274(5) 0.9705(2) 0.0457(17) Uani d 1 . .
C C23 0.9767(3) 0.1913(6) 0.9941(3) 0.062(2) Uani d 1 . .
H H23 0.986390 0.185905 1.023329 0.074 Uiso calc 1 . .
C C24 0.9995(3) 0.2618(6) 0.9756(4) 0.073(3) Uani d 1 . .
C C25 0.9859(3) 0.2678(5) 0.9326(3) 0.065(2) Uani d 1 . .
H H25 1.001880 0.315108 0.919847 0.079 Uiso calc 1 . .
C C26 0.9496(3) 0.2066(4) 0.9079(2) 0.0459(18) Uani d 1 . .
C C27 0.9156(3) 0.0514(5) 0.9904(2) 0.058(2) Uani d 1 . .
H H27A 0.874837 0.047328 0.978525 0.086 Uiso calc 1 . .
H H27B 0.922413 0.062489 1.020127 0.086 Uiso calc 1 . .
H H27C 0.933690 -0.005381 0.985566 0.086 Uiso calc 1 . .
C C28 1.0366(3) 0.3318(7) 1.0028(3) 0.109(4) Uani d 1 . .
H H28A 1.012689 0.373940 1.013781 0.163 Uiso calc 1 . .
H H28B 1.058288 0.365260 0.986425 0.163 Uiso calc 1 . .
H H28C 1.062516 0.301250 1.025724 0.163 Uiso calc 1 . .
C C29 0.9382(3) 0.2110(5) 0.8619(3) 0.064(2) Uani d 1 . .
H H29A 0.939546 0.149942 0.850820 0.096 Uiso calc 1 . .
H H29B 0.966835 0.248851 0.853917 0.096 Uiso calc 1 . .
H H29C 0.900705 0.237137 0.850933 0.096 Uiso calc 1 . .
C C30 0.7552(2) 0.3516(4) 0.88543(18) 0.0320(14) Uani d 1 . .
C C31 0.6962(3) 0.4651(4) 0.88839(19) 0.0349(15) Uani d 1 . .
C C32 0.6496(3) 0.5212(5) 0.8963(2) 0.0497(19) Uani d 1 . .
C C33 0.6457(3) 0.6127(4) 0.8771(2) 0.0452(17) Uani d 1 . .
C C34 0.6042(3) 0.6715(5) 0.8832(3) 0.065(2) Uani d 1 . .
H H34 0.578042 0.651936 0.898431 0.077 Uiso calc 1 . .
C C35 0.6004(4) 0.7582(5) 0.8674(3) 0.074(3) Uani d 1 . .
H H35 0.573409 0.799298 0.873366 0.089 Uiso calc 1 . .
C C36 0.6357(3) 0.7845(5) 0.8432(3) 0.060(2) Uani d 1 . .
H H36 0.631145 0.842581 0.830697 0.073 Uiso calc 1 . .
C C37 0.6776(3) 0.7283(5) 0.8367(2) 0.055(2) Uani d 1 . .
H H37 0.702944 0.748885 0.821003 0.066 Uiso calc 1 . .
C C38 0.6831(3) 0.6416(4) 0.8530(2) 0.0404(16) Uani d 1 . .
C C39 0.7283(3) 0.5821(4) 0.8446(2) 0.0381(15) Uani d 1 . .
C C40 0.7309(3) 0.4927(4) 0.86418(19) 0.0352(15) Uani d 1 . .
C C41 0.8092(3) 0.4149(4) 0.8379(2) 0.0366(16) Uani d 1 . .
C C42 0.8651(3) 0.4388(4) 0.8557(2) 0.0383(16) Uani d 1 . .
C C43 0.9049(3) 0.4260(5) 0.8326(2) 0.0495(19) Uani d 1 . .
H H43 0.943140 0.442199 0.843918 0.059 Uiso calc 1 . .
C C44 0.8893(3) 0.3896(5) 0.7930(2) 0.052(2) Uani d 1 . .
C C45 0.8335(4) 0.3686(5) 0.7768(2) 0.057(2) Uani d 1 . .
H H45 0.823059 0.344699 0.749584 0.069 Uiso calc 1 . .
C C46 0.7917(3) 0.3808(4) 0.7984(2) 0.0434(17) Uani d 1 . .
C C47 0.8828(3) 0.4757(5) 0.8989(2) 0.058(2) Uani d 1 . .
H H47A 0.864586 0.534311 0.900220 0.087 Uiso calc 1 . .
H H47B 0.923901 0.483244 0.906482 0.087 Uiso calc 1 . .
H H47C 0.871415 0.433473 0.918092 0.087 Uiso calc 1 . .
C C48 0.9345(4) 0.3673(6) 0.7699(3) 0.076(3) Uani d 1 . .
H H48A 0.925751 0.398010 0.743145 0.114 Uiso calc 1 . .
H H48B 0.935485 0.301841 0.765689 0.114 Uiso calc 1 . .
H H48C 0.971320 0.387735 0.786134 0.114 Uiso calc 1 . .
C C49 0.7316(3) 0.3555(6) 0.7803(2) 0.064(2) Uani d 1 . .
H H49A 0.720629 0.305946 0.796270 0.096 Uiso calc 1 . .
H H49B 0.727492 0.336073 0.751620 0.096 Uiso calc 1 . .
H H49C 0.707210 0.407879 0.781006 0.096 Uiso calc 1 . .
C C50 0.6833(3) 0.3172(4) 0.9243(2) 0.0360(15) Uani d 1 . .
C C51 0.6478(3) 0.2523(4) 0.9016(2) 0.0409(17) Uani d 1 . .
C C52 0.6248(3) 0.1888(5) 0.9236(2) 0.0487(18) Uani d 1 . .
H H52 0.601431 0.142215 0.909163 0.058 Uiso calc 1 . .
C C53 0.6355(3) 0.1921(5) 0.9664(3) 0.055(2) Uani d 1 . .
C C54 0.6687(3) 0.2611(5) 0.9873(2) 0.052(2) Uani d 1 . .
H H54 0.674491 0.264444 1.016409 0.063 Uiso calc 1 . .
C C55 0.6943(3) 0.3262(5) 0.9669(2) 0.0430(17) Uani d 1 . .
C C56 0.6334(3) 0.2510(5) 0.8554(2) 0.0521(19) Uani d 1 . .
H H56A 0.623919 0.312340 0.844894 0.078 Uiso calc 1 . .
H H56B 0.601063 0.211007 0.845336 0.078 Uiso calc 1 . .
H H56C 0.665943 0.228875 0.845676 0.078 Uiso calc 1 . .
C C57 0.6116(4) 0.1191(6) 0.9901(3) 0.083(3) Uani d 1 . .
H H57A 0.578043 0.092062 0.971974 0.124 Uiso calc 1 . .
H H57B 0.601229 0.146416 1.014051 0.124 Uiso calc 1 . .
H H57C 0.640163 0.072252 0.999394 0.124 Uiso calc 1 . .
C C58 0.7293(3) 0.4018(5) 0.9896(2) 0.058(2) Uani d 1 . .
H H58A 0.764540 0.406565 0.980514 0.086 Uiso calc 1 . .
H H58B 0.737856 0.389470 1.019351 0.086 Uiso calc 1 . .
H H58C 0.708270 0.458672 0.983938 0.086 Uiso calc 1 . .
Cl Cl1 1.04519(8) 0.47611(13) 0.88765(8) 0.0792(8) Uani d 1 . .
C C1A 0.8172(10) -0.2898(16) 1.0212(5) 0.096(5) Uiso d 0.35 A 1
H H1A 0.822300 -0.285239 1.050252 0.115 Uiso calc 0.35 A 1
C C1B 0.7982(9) -0.3710(13) 1.0007(6) 0.098(5) Uiso d 0.35 A 1
H H1B 0.790513 -0.421274 1.016288 0.117 Uiso calc 0.35 A 1
C C1C 0.7906(9) -0.3792(12) 0.9591(6) 0.074(5) Uiso d 0.35 A 1
H H1C 0.777685 -0.434473 0.945589 0.088 Uiso calc 0.35 A 1
C C1D 0.8024(10) -0.3033(15) 0.9363(5) 0.089(5) Uiso d 0.35 A 1
H H1D 0.797473 -0.307832 0.907216 0.106 Uiso calc 0.35 A 1
C C1E 0.8216(10) -0.2209(13) 0.9567(7) 0.091(4) Uiso d 0.35 A 1
H H1E 0.829354 -0.170067 0.941534 0.109 Uiso calc 0.35 A 1
C C1F 0.8285(10) -0.2157(12) 0.9984(6) 0.095(4) Uiso d 0.35 A 1
H H1F 0.841353 -0.160753 1.012282 0.114 Uiso calc 0.35 A 1
C C2A 0.8376(5) -0.2732(9) 1.0218(4) 0.095(4) Uiso d 0.65 B 2
H H2A 0.849029 -0.279806 1.050957 0.115 Uiso calc 0.65 B 2
C C2B 0.8138(5) -0.3486(9) 0.9980(4) 0.090(3) Uiso d 0.65 B 2
H H2B 0.809607 -0.404226 1.011172 0.108 Uiso calc 0.65 B 2
C C2C 0.7970(5) -0.3422(8) 0.9565(4) 0.082(3) Uiso d 0.65 B 2
H H2C 0.780802 -0.391592 0.939577 0.099 Uiso calc 0.65 B 2
C C2D 0.8054(6) -0.2549(9) 0.9398(4) 0.084(3) Uiso d 0.65 B 2
H H2D 0.794028 -0.248385 0.910639 0.101 Uiso calc 0.65 B 2
C C2E 0.8296(6) -0.1755(8) 0.9634(4) 0.084(4) Uiso d 0.65 B 2
H H2E 0.834207 -0.119077 0.950915 0.101 Uiso calc 0.65 B 2
C C2F 0.8450(6) -0.1893(9) 1.0045(4) 0.097(4) Uiso d 0.65 B 2
H H2F 0.861197 -0.140917 1.022025 0.117 Uiso calc 0.65 B 2

loop_
_atom_site_aniso_label
_atom_site_aniso_U_11
_atom_site_aniso_U_22
_atom_site_aniso_U_33
_atom_site_aniso_U_12
_atom_site_aniso_U_13
_atom_site_aniso_U_23
Au1 0.02753(13) 0.02967(15) 0.03938(15) 0.00434(11) 0.01229(10) 0.00096(12)
O1 0.041(3) 0.039(3) 0.060(3) 0.002(2) 0.002(2) -0.006(2)
O2 0.036(3) 0.063(4) 0.107(5) 0.015(3) -0.003(3) -0.028(3)
O3 0.056(3) 0.043(3) 0.060(3) 0.005(2) 0.025(3) 0.013(2)
O4 0.070(4) 0.061(4) 0.120(5) 0.030(3) 0.069(4) 0.038(3)
N1 0.027(3) 0.028(3) 0.044(3) 0.004(2) 0.012(2) -0.002(2)
N2 0.026(3) 0.033(3) 0.042(3) 0.007(2) 0.008(2) 0.000(2)
N3 0.033(3) 0.024(3) 0.040(3) 0.002(2) 0.013(2) 0.003(2)
N4 0.031(3) 0.024(3) 0.044(3) 0.008(2) 0.014(2) 0.005(2)
C1 0.030(3) 0.034(4) 0.041(4) 0.006(3) 0.014(3) 0.006(3)
C2 0.031(3) 0.031(4) 0.047(4) 0.002(3) 0.014(3) -0.002(3)
C3 0.036(4) 0.052(5) 0.062(5) 0.014(3) 0.006(4) -0.010(4)
C4 0.041(4) 0.038(4) 0.058(5) 0.013(3) 0.012(4) -0.004(3)
C5 0.048(5) 0.043(5) 0.084(6) 0.021(4) 0.012(4) -0.008(4)
C6 0.070(6) 0.049(5) 0.088(6) 0.028(4) 0.025(5) -0.001(5)
C7 0.068(6) 0.028(4) 0.082(6) 0.015(4) 0.018(5) -0.003(4)
C8 0.053(4) 0.035(4) 0.056(4) 0.003(3) 0.016(4) -0.002(4)
C9 0.043(4) 0.032(4) 0.051(4) 0.005(3) 0.016(3) 0.002(3)
C10 0.044(4) 0.036(4) 0.041(4) 0.000(3) 0.009(3) 0.002(3)
C11 0.029(3) 0.032(4) 0.042(4) 0.005(3) 0.009(3) 0.002(3)
C12 0.025(3) 0.027(3) 0.044(4) 0.003(3) 0.004(3) 0.001(3)
C13 0.049(4) 0.032(4) 0.042(4) 0.007(3) 0.006(3) -0.006(3)
C14 0.057(5) 0.044(4) 0.042(4) 0.005(4) -0.002(4) -0.004(3)
C15 0.040(4) 0.032(4) 0.059(5) 0.003(3) -0.010(4) -0.008(3)
C16 0.033(4) 0.035(4) 0.062(5) 0.001(3) 0.004(3) 0.001(3)
C17 0.040(4) 0.028(4) 0.049(4) 0.000(3) 0.007(3) 0.002(3)
C18 0.065(5) 0.079(6) 0.044(5) 0.002(4) 0.018(4) 0.009(4)
C19 0.055(5) 0.047(5) 0.090(6) 0.007(4) -0.023(5) -0.003(4)
C20 0.034(4) 0.066(5) 0.064(5) 0.008(4) 0.012(4) 0.017(4)
C21 0.022(3) 0.034(4) 0.057(4) 0.006(3) 0.004(3) -0.007(3)
C22 0.029(4) 0.048(5) 0.059(5) 0.012(3) 0.008(3) -0.007(4)
C23 0.034(4) 0.074(6) 0.072(5) 0.004(4) 0.001(4) -0.031(5)
C24 0.033(4) 0.060(6) 0.127(9) -0.008(4) 0.019(5) -0.045(6)
C25 0.035(4) 0.043(5) 0.123(8) -0.004(4) 0.027(5) -0.007(5)
C26 0.030(4) 0.031(4) 0.081(6) 0.001(3) 0.021(4) -0.004(4)
C27 0.048(5) 0.076(6) 0.049(5) 0.007(4) 0.013(4) -0.001(4)
C28 0.039(5) 0.099(8) 0.175(11) -0.006(5) 0.000(6) -0.075(8)
C29 0.056(5) 0.059(6) 0.083(6) 0.002(4) 0.026(5) 0.011(4)
C30 0.026(3) 0.042(4) 0.031(3) 0.006(3) 0.012(3) -0.001(3)
C31 0.033(4) 0.034(4) 0.040(4) 0.008(3) 0.015(3) 0.003(3)
C32 0.044(4) 0.041(4) 0.071(5) 0.013(3) 0.028(4) 0.010(4)
C33 0.038(4) 0.035(4) 0.065(5) 0.013(3) 0.019(4) 0.001(3)
C34 0.053(5) 0.043(5) 0.104(7) 0.013(4) 0.034(5) 0.014(4)
C35 0.071(6) 0.051(5) 0.108(8) 0.022(4) 0.035(6) 0.010(5)
C36 0.067(5) 0.030(4) 0.085(6) 0.021(4) 0.019(5) 0.020(4)
C37 0.052(5) 0.038(4) 0.070(5) 0.004(4) 0.005(4) 0.015(4)
C38 0.040(4) 0.029(4) 0.048(4) 0.000(3) 0.002(3) 0.004(3)
C39 0.037(4) 0.035(4) 0.043(4) -0.001(3) 0.011(3) 0.002(3)
C40 0.034(3) 0.027(4) 0.049(4) 0.005(3) 0.017(3) 0.002(3)
C41 0.041(4) 0.027(4) 0.050(4) 0.006(3) 0.027(3) 0.003(3)
C42 0.037(4) 0.030(4) 0.054(4) 0.001(3) 0.022(3) 0.003(3)
C43 0.043(4) 0.041(4) 0.074(5) -0.003(3) 0.033(4) 0.002(4)
C44 0.067(5) 0.036(4) 0.070(5) 0.006(4) 0.048(5) 0.009(4)
C45 0.091(7) 0.042(5) 0.048(5) 0.006(4) 0.036(5) 0.000(4)
C46 0.056(5) 0.036(4) 0.041(4) -0.006(3) 0.019(4) 0.003(3)
C47 0.049(5) 0.063(5) 0.065(5) -0.006(4) 0.020(4) -0.008(4)
C48 0.095(7) 0.059(6) 0.100(7) 0.006(5) 0.075(6) 0.004(5)
C49 0.067(6) 0.076(6) 0.047(5) -0.008(4) 0.010(4) -0.013(4)
C50 0.039(4) 0.022(3) 0.053(4) 0.013(3) 0.022(3) 0.013(3)
C51 0.037(4) 0.031(4) 0.057(4) 0.007(3) 0.016(3) 0.004(3)
C52 0.038(4) 0.032(4) 0.081(6) 0.000(3) 0.023(4) 0.008(4)
C53 0.039(4) 0.046(5) 0.092(6) 0.017(4) 0.038(4) 0.026(5)
C54 0.056(5) 0.058(5) 0.051(4) 0.020(4) 0.029(4) 0.020(4)
C55 0.040(4) 0.043(4) 0.050(4) 0.013(3) 0.019(3) 0.009(3)
C56 0.052(5) 0.043(5) 0.059(5) 0.000(3) 0.009(4) 0.001(3)
C57 0.071(6) 0.066(6) 0.129(8) 0.015(5) 0.062(6) 0.046(6)
C58 0.067(5) 0.056(5) 0.053(5) 0.012(4) 0.021(4) -0.001(4)
Cl1 0.0436(11) 0.0410(12) 0.163(2) -0.0029(9) 0.0434(14) -0.0022(13)

loop_
_atom_type_symbol
_atom_type_description
_atom_type_scat_dispersion_real
_atom_type_scat_dispersion_imag
_atom_type_scat_source
C C 0.0033 0.0016 'International Tables Vol C Tables 4.2.6.8 and 6.1.1.4'
H H 0.0000 0.0000 'International Tables Vol C Tables 4.2.6.8 and 6.1.1.4'
Au Au -2.0133 8.8022 'International Tables Vol C Tables 4.2.6.8 and 6.1.1.4'
Cl Cl 0.1484 0.1585 'International Tables Vol C Tables 4.2.6.8 and 6.1.1.4'
N N 0.0061 0.0033 'International Tables Vol C Tables 4.2.6.8 and 6.1.1.4'
O O 0.0106 0.0060 'International Tables Vol C Tables 4.2.6.8 and 6.1.1.4'

loop_
_geom_angle_atom_site_label_1
_geom_angle_atom_site_label_2
_geom_angle_atom_site_label_3
_geom_angle
C1 Au1 C30 174.2(2)
C1 N1 C11 109.2(5)
C1 N1 C12 121.9(5)
C11 N1 C12 128.4(5)
C1 N2 C2 109.6(5)
C1 N2 C21 122.0(5)
C2 N2 C21 128.4(5)
C30 N3 C40 109.6(5)
C30 N3 C41 122.1(5)
C40 N3 C41 127.9(5)
C30 N4 C31 110.1(5)
C30 N4 C50 122.1(5)
C31 N4 C50 127.5(5)
N1 C1 N2 106.2(5)
N1 C1 Au1 123.5(4)
N2 C1 Au1 130.1(5)
C11 C2 N2 107.0(5)
C11 C2 C3 124.0(6)
N2 C2 C3 128.9(6)
O2 C3 C2 122.5(7)
O2 C3 C4 123.6(6)
C2 C3 C4 113.9(6)
C5 C4 C9 118.8(6)
C5 C4 C3 118.9(7)
C9 C4 C3 122.3(6)
C6 C5 C4 120.3(7)
C6 C5 H5 119.8
C4 C5 H5 119.8
C7 C6 C5 120.0(7)
C7 C6 H6 120.0
C5 C6 H6 120.0
C6 C7 C8 121.8(7)
C6 C7 H7 119.1
C8 C7 H7 119.1
C7 C8 C9 118.7(7)
C7 C8 H8 120.7
C9 C8 H8 120.7
C8 C9 C4 120.4(6)
C8 C9 C10 117.8(6)
C4 C9 C10 121.9(6)
O1 C10 C11 122.7(6)
O1 C10 C9 123.5(6)
C11 C10 C9 113.8(6)
C2 C11 N1 107.9(5)
C2 C11 C10 124.0(6)
N1 C11 C10 128.0(6)
C13 C12 C17 124.0(6)
C13 C12 N1 117.6(5)
C17 C12 N1 118.4(5)
C12 C13 C14 116.5(6)
C12 C13 C18 122.1(6)
C14 C13 C18 121.4(6)
C15 C14 C13 122.3(7)
C15 C14 H14 118.9
C13 C14 H14 118.9
C16 C15 C14 119.1(6)
C16 C15 C19 119.6(7)
C14 C15 C19 121.2(7)
C15 C16 C17 121.3(6)
C15 C16 H16 119.4
C17 C16 H16 119.4
C12 C17 C16 116.8(6)
C12 C17 C20 122.6(6)
C16 C17 C20 120.6(6)
C13 C18 H18A 109.5
C13 C18 H18B 109.5
H18A C18 H18B 109.5
C13 C18 H18C 109.5
H18A C18 H18C 109.5
H18B C18 H18C 109.5
C15 C19 H19A 109.5
C15 C19 H19B 109.5
H19A C19 H19B 109.5
C15 C19 H19C 109.5
H19A C19 H19C 109.5
H19B C19 H19C 109.5
C17 C20 H20A 109.5
C17 C20 H20B 109.5
H20A C20 H20B 109.5
C17 C20 H20C 109.5
H20A C20 H20C 109.5
H20B C20 H20C 109.5
C26 C21 C22 124.0(6)
C26 C21 N2 117.5(6)
C22 C21 N2 118.5(6)
C21 C22 C23 116.4(7)
C21 C22 C27 122.2(6)
C23 C22 C27 121.4(7)
C24 C23 C22 121.6(8)
C24 C23 H23 119.2
C22 C23 H23 119.2
C23 C24 C25 118.6(7)
C23 C24 C28 119.2(10)
C25 C24 C28 122.2(9)
C26 C25 C24 122.1(8)
C26 C25 H25 118.9
C24 C25 H25 118.9
C21 C26 C25 117.2(8)
C21 C26 C29 121.6(7)
C25 C26 C29 121.2(7)
C22 C27 H27A 109.5
C22 C27 H27B 109.5
H27A C27 H27B 109.5
C22 C27 H27C 109.5
H27A C27 H27C 109.5
H27B C27 H27C 109.5
C24 C28 H28A 109.5
C24 C28 H28B 109.5
H28A C28 H28B 109.5
C24 C28 H28C 109.5
H28A C28 H28C 109.5
H28B C28 H28C 109.5
C26 C29 H29A 109.5
C26 C29 H29B 109.5
H29A C29 H29B 109.5
C26 C29 H29C 109.5
H29A C29 H29C 109.5
H29B C29 H29C 109.5
N4 C30 N3 106.3(5)
N4 C30 Au1 130.0(4)
N3 C30 Au1 123.5(4)
C40 C31 N4 107.2(5)
C40 C31 C32 123.2(6)
N4 C31 C32 129.5(5)
O4 C32 C31 122.6(6)
O4 C32 C33 123.3(6)
C31 C32 C33 114.1(5)
C34 C33 C38 118.9(6)
C34 C33 C32 118.9(6)
C38 C33 C32 122.2(6)
C35 C34 C33 121.0(7)
C35 C34 H34 119.5
C33 C34 H34 119.5
C36 C35 C34 119.6(7)
C36 C35 H35 120.2
C34 C35 H35 120.2
C35 C36 C37 121.0(7)
C35 C36 H36 119.5
C37 C36 H36 119.5
C36 C37 C38 120.4(7)
C36 C37 H37 119.8
C38 C37 H37 119.8
C37 C38 C33 119.1(6)
C37 C38 C39 118.8(6)
C33 C38 C39 122.1(6)
O3 C39 C40 122.4(6)
O3 C39 C38 123.7(6)
C40 C39 C38 113.9(5)
C31 C40 N3 106.7(5)
C31 C40 C39 124.4(5)
N3 C40 C39 128.9(5)
C46 C41 C42 123.2(6)
C46 C41 N3 117.8(6)
C42 C41 N3 118.9(6)
C43 C42 C41 118.1(6)
C43 C42 C47 120.0(6)
C41 C42 C47 121.9(5)
C42 C43 C44 120.6(7)
C42 C43 H43 119.7
C44 C43 H43 119.7
C45 C44 C43 118.9(6)
C45 C44 C48 121.2(7)
C43 C44 C48 119.7(7)
C44 C45 C46 122.9(7)
C44 C45 H45 118.6
C46 C45 H45 118.6
C41 C46 C45 116.2(7)
C41 C46 C49 122.1(6)
C45 C46 C49 121.6(7)
C42 C47 H47A 109.5
C42 C47 H47B 109.5
H47A C47 H47B 109.5
C42 C47 H47C 109.5
H47A C47 H47C 109.5
H47B C47 H47C 109.5
C44 C48 H48A 109.5
C44 C48 H48B 109.5
H48A C48 H48B 109.5
C44 C48 H48C 109.5
H48A C48 H48C 109.5
H48B C48 H48C 109.5
C46 C49 H49A 109.5
C46 C49 H49B 109.5
H49A C49 H49B 109.5
C46 C49 H49C 109.5
H49A C49 H49C 109.5
H49B C49 H49C 109.5
C55 C50 C51 124.7(6)
C55 C50 N4 118.7(6)
C51 C50 N4 116.6(6)
C52 C51 C50 117.1(7)
C52 C51 C56 120.6(7)
C50 C51 C56 122.3(6)
C53 C52 C51 121.1(7)
C53 C52 H52 119.4
C51 C52 H52 119.4
C54 C53 C52 119.3(6)
C54 C53 C57 120.5(8)
C52 C53 C57 120.2(8)
C53 C54 C55 122.4(7)
C53 C54 H54 118.8
C55 C54 H54 118.8
C50 C55 C54 115.3(7)
C50 C55 C58 122.6(6)
C54 C55 C58 122.1(7)
C51 C56 H56A 109.5
C51 C56 H56B 109.5
H56A C56 H56B 109.5
C51 C56 H56C 109.5
H56A C56 H56C 109.5
H56B C56 H56C 109.5
C53 C57 H57A 109.5
C53 C57 H57B 109.5
H57A C57 H57B 109.5
C53 C57 H57C 109.5
H57A C57 H57C 109.5
H57B C57 H57C 109.5
C55 C58 H58A 109.5
C55 C58 H58B 109.5
H58A C58 H58B 109.5
C55 C58 H58C 109.5
H58A C58 H58C 109.5
H58B C58 H58C 109.5
C1F C1A C1B 119.5(5)
C1F C1A H1A 120.3
C1B C1A H1A 120.3
C1C C1B C1A 121.4(5)
C1C C1B H1B 119.3
C1A C1B H1B 119.3
C1B C1C C1D 118.6(5)
C1B C1C H1C 120.7
C1D C1C H1C 120.7
C1E C1D C1C 120.3(5)
C1E C1D H1D 119.8
C1C C1D H1D 119.8
C1F C1E C1D 119.1(5)
C1F C1E H1E 120.5
C1D C1E H1E 120.5
C1E C1F C1A 121.1(5)
C1E C1F H1F 119.4
C1A C1F H1F 119.4
C2F C2A C2B 122.8(11)
C2F C2A H2A 118.6
C2B C2A H2A 118.6
C2C C2B C2A 120.5(10)
C2C C2B H2B 119.8
C2A C2B H2B 119.8
C2B C2C C2D 115.0(10)
C2B C2C H2C 122.5
C2D C2C H2C 122.5
C2C C2D C2E 126.1(10)
C2C C2D H2D 116.9
C2E C2D H2D 116.9
C2F C2E C2D 114.0(10)
C2F C2E H2E 123.0
C2D C2E H2E 123.0
C2E C2F C2A 121.6(11)
C2E C2F H2F 119.2
C2A C2F H2F 119.2

loop_
_geom_bond_atom_site_label_1
_geom_bond_atom_site_label_2
_geom_bond_distance
Au1 C1 2.016(6)
Au1 C30 2.021(6)
O1 C10 1.215(8)
O2 C3 1.219(8)
O3 C39 1.210(7)
O4 C32 1.210(8)
N1 C1 1.360(8)
N1 C11 1.384(7)
N1 C12 1.463(7)
N2 C1 1.364(7)
N2 C2 1.385(8)
N2 C21 1.457(8)
N3 C30 1.360(7)
N3 C40 1.380(7)
N3 C41 1.462(7)
N4 C30 1.347(7)
N4 C31 1.372(7)
N4 C50 1.470(7)
C2 C11 1.348(8)
C2 C3 1.471(9)
C3 C4 1.475(10)
C4 C5 1.393(9)
C4 C9 1.415(9)
C5 C6 1.392(11)
C5 H5 0.9500
C6 C7 1.369(11)
C6 H6 0.9500
C7 C8 1.382(10)
C7 H7 0.9500
C8 C9 1.401(9)
C8 H8 0.9500
C9 C10 1.492(9)
C10 C11 1.464(9)
C12 C13 1.373(9)
C12 C17 1.383(8)
C13 C14 1.395(9)
C13 C18 1.500(9)
C14 C15 1.379(10)
C14 H14 0.9500
C15 C16 1.370(9)
C15 C19 1.521(9)
C16 C17 1.410(9)
C16 H16 0.9500
C17 C20 1.498(9)
C18 H18A 0.9800
C18 H18B 0.9800
C18 H18C 0.9800
C19 H19A 0.9800
C19 H19B 0.9800
C19 H19C 0.9800
C20 H20A 0.9800
C20 H20B 0.9800
C20 H20C 0.9800
C21 C26 1.379(9)
C21 C22 1.401(9)
C22 C23 1.413(10)
C22 C27 1.493(10)
C23 C24 1.393(12)
C23 H23 0.9500
C24 C25 1.396(13)
C24 C28 1.524(11)
C25 C26 1.392(11)
C25 H25 0.9500
C26 C29 1.493(10)
C27 H27A 0.9800
C27 H27B 0.9800
C27 H27C 0.9800
C28 H28A 0.9800
C28 H28B 0.9800
C28 H28C 0.9800
C29 H29A 0.9800
C29 H29B 0.9800
C29 H29C 0.9800
C31 C40 1.363(8)
C31 C32 1.478(8)
C32 C33 1.491(9)
C33 C34 1.383(9)
C33 C38 1.416(9)
C34 C35 1.381(11)
C34 H34 0.9500
C35 C36 1.368(11)
C35 H35 0.9500
C36 C37 1.373(10)
C36 H36 0.9500
C37 C38 1.386(9)
C37 H37 0.9500
C38 C39 1.488(9)
C39 C40 1.468(9)
C41 C46 1.381(9)
C41 C42 1.396(9)
C42 C43 1.385(8)
C42 C47 1.506(9)
C43 C44 1.395(10)
C43 H43 0.9500
C44 C45 1.374(11)
C44 C48 1.520(9)
C45 C46 1.394(9)
C45 H45 0.9500
C46 C49 1.495(10)
C47 H47A 0.9800
C47 H47B 0.9800
C47 H47C 0.9800
C48 H48A 0.9800
C48 H48B 0.9800
C48 H48C 0.9800
C49 H49A 0.9800
C49 H49B 0.9800
C49 H49C 0.9800
C50 C55 1.389(9)
C50 C51 1.390(9)
C51 C52 1.388(9)
C51 C56 1.499(10)
C52 C53 1.388(10)
C52 H52 0.9500
C53 C54 1.384(11)
C53 C57 1.533(9)
C54 C55 1.405(9)
C54 H54 0.9500
C55 C58 1.498(10)
C56 H56A 0.9800
C56 H56B 0.9800
C56 H56C 0.9800
C57 H57A 0.9800
C57 H57B 0.9800
C57 H57C 0.9800
C58 H58A 0.9800
C58 H58B 0.9800
C58 H58C 0.9800
C1A C1F 1.397(7)
C1A C1B 1.406(7)
C1A H1A 0.9500
C1B C1C 1.362(7)
C1B H1B 0.9500
C1C C1D 1.424(8)
C1C H1C 0.9500
C1D C1E 1.422(8)
C1D H1D 0.9500
C1E C1F 1.363(7)
C1E H1E 0.9500
C1F H1F 0.9500
C2A C2F 1.400(11)
C2A C2B 1.413(10)
C2A H2A 0.9500
C2B C2C 1.350(10)
C2B H2B 0.9500
C2C C2D 1.440(11)
C2C H2C 0.9500
C2D C2E 1.460(11)
C2D H2D 0.9500
C2E C2F 1.348(10)
C2E H2E 0.9500
C2F H2F 0.9500

loop_
_geom_torsion_atom_site_label_1
_geom_torsion_atom_site_label_2
_geom_torsion_atom_site_label_3
_geom_torsion_atom_site_label_4
_geom_torsion
C11 N1 C1 N2 -0.1(6)
C12 N1 C1 N2 -173.3(5)
C11 N1 C1 Au1 175.8(4)
C12 N1 C1 Au1 2.6(8)
C2 N2 C1 N1 -0.4(6)
C21 N2 C1 N1 178.5(5)
C2 N2 C1 Au1 -176.0(4)
C21 N2 C1 Au1 3.0(8)
C1 N2 C2 C11 0.8(7)
C21 N2 C2 C11 -178.1(6)
C1 N2 C2 C3 177.2(6)
C21 N2 C2 C3 -1.7(11)
C11 C2 C3 O2 175.7(7)
N2 C2 C3 O2 -0.1(12)
C11 C2 C3 C4 -4.4(10)
N2 C2 C3 C4 179.8(6)
O2 C3 C4 C5 1.4(12)
C2 C3 C4 C5 -178.5(7)
O2 C3 C4 C9 -177.4(7)
C2 C3 C4 C9 2.7(10)
C9 C4 C5 C6 -2.1(11)
C3 C4 C5 C6 179.0(7)
C4 C5 C6 C7 1.9(13)
C5 C6 C7 C8 -0.5(13)
C6 C7 C8 C9 -0.4(12)
C7 C8 C9 C4 0.1(10)
C7 C8 C9 C10 -179.1(6)
C5 C4 C9 C8 1.2(10)
C3 C4 C9 C8 179.9(6)
C5 C4 C9 C10 -179.6(6)
C3 C4 C9 C10 -0.8(10)
C8 C9 C10 O1 -1.2(10)
C4 C9 C10 O1 179.6(6)
C8 C9 C10 C11 179.4(6)
C4 C9 C10 C11 0.2(9)
N2 C2 C11 N1 -0.8(7)
C3 C2 C11 N1 -177.4(6)
N2 C2 C11 C10 -179.2(5)
C3 C2 C11 C10 4.2(10)
C1 N1 C11 C2 0.6(7)
C12 N1 C11 C2 173.2(5)
C1 N1 C11 C10 178.9(6)
C12 N1 C11 C10 -8.5(10)
O1 C10 C11 C2 178.8(6)
C9 C10 C11 C2 -1.8(9)
O1 C10 C11 N1 0.7(10)
C9 C10 C11 N1 -179.9(6)
C1 N1 C12 C13 84.2(7)
C11 N1 C12 C13 -87.5(8)
C1 N1 C12 C17 -94.1(7)
C11 N1 C12 C17 94.1(7)
C17 C12 C13 C14 1.0(10)
N1 C12 C13 C14 -177.2(5)
C17 C12 C13 C18 -179.7(6)
N1 C12 C13 C18 2.1(9)
C12 C13 C14 C15 1.0(10)
C18 C13 C14 C15 -178.3(7)
C13 C14 C15 C16 -2.4(11)
C13 C14 C15 C19 175.7(6)
C14 C15 C16 C17 1.9(10)
C19 C15 C16 C17 -176.2(6)
C13 C12 C17 C16 -1.4(10)
N1 C12 C17 C16 176.8(5)
C13 C12 C17 C20 179.7(6)
N1 C12 C17 C20 -2.2(9)
C15 C16 C17 C12 -0.1(10)
C15 C16 C17 C20 178.9(7)
C1 N2 C21 C26 -75.9(7)
C2 N2 C21 C26 102.8(7)
C1 N2 C21 C22 102.3(7)
C2 N2 C21 C22 -78.9(8)
C26 C21 C22 C23 3.5(9)
N2 C21 C22 C23 -174.6(5)
C26 C21 C22 C27 -177.0(6)
N2 C21 C22 C27 4.9(9)
C21 C22 C23 C24 -0.9(10)
C27 C22 C23 C24 179.6(7)
C22 C23 C24 C25 -1.3(11)
C22 C23 C24 C28 176.4(7)
C23 C24 C25 C26 1.2(12)
C28 C24 C25 C26 -176.5(7)
C22 C21 C26 C25 -3.6(10)
N2 C21 C26 C25 174.5(6)
C22 C21 C26 C29 173.9(6)
N2 C21 C26 C29 -7.9(9)
C24 C25 C26 C21 1.2(11)
C24 C25 C26 C29 -176.4(7)
C31 N4 C30 N3 0.1(7)
C50 N4 C30 N3 174.4(5)
C31 N4 C30 Au1 -175.3(5)
C50 N4 C30 Au1 -0.9(9)
C40 N3 C30 N4 -0.3(7)
C41 N3 C30 N4 -174.3(5)
C40 N3 C30 Au1 175.4(4)
C41 N3 C30 Au1 1.4(8)
C30 N4 C31 C40 0.2(7)
C50 N4 C31 C40 -173.8(6)
C30 N4 C31 C32 177.4(7)
C50 N4 C31 C32 3.4(11)
C40 C31 C32 O4 178.9(8)
N4 C31 C32 O4 2.1(13)
C40 C31 C32 C33 -2.8(10)
N4 C31 C32 C33 -179.6(7)
O4 C32 C33 C34 -0.5(12)
C31 C32 C33 C34 -178.8(7)
O4 C32 C33 C38 179.1(8)
C31 C32 C33 C38 0.8(10)
C38 C33 C34 C35 -2.4(13)
C32 C33 C34 C35 177.3(8)
C33 C34 C35 C36 4.3(14)
C34 C35 C36 C37 -4.7(14)
C35 C36 C37 C38 3.3(13)
C36 C37 C38 C33 -1.3(11)
C36 C37 C38 C39 178.8(7)
C34 C33 C38 C37 0.9(11)
C32 C33 C38 C37 -178.8(7)
C34 C33 C38 C39 -179.3(7)
C32 C33 C38 C39 1.1(11)
C37 C38 C39 O3 -1.2(10)
C33 C38 C39 O3 178.9(7)
C37 C38 C39 C40 178.7(6)
C33 C38 C39 C40 -1.2(9)
N4 C31 C40 N3 -0.4(7)
C32 C31 C40 N3 -177.8(6)
N4 C31 C40 C39 -179.7(6)
C32 C31 C40 C39 2.9(11)
C30 N3 C40 C31 0.4(7)
C41 N3 C40 C31 174.0(6)
C30 N3 C40 C39 179.7(6)
C41 N3 C40 C39 -6.7(11)
O3 C39 C40 C31 179.1(7)
C38 C39 C40 C31 -0.8(9)
O3 C39 C40 N3 0.0(11)
C38 C39 C40 N3 -179.9(6)
C30 N3 C41 C46 85.7(7)
C40 N3 C41 C46 -87.2(8)
C30 N3 C41 C42 -91.5(7)
C40 N3 C41 C42 95.6(8)
C46 C41 C42 C43 -1.2(10)
N3 C41 C42 C43 175.8(6)
C46 C41 C42 C47 -179.9(6)
N3 C41 C42 C47 -2.9(9)
C41 C42 C43 C44 -0.5(10)
C47 C42 C43 C44 178.2(6)
C42 C43 C44 C45 1.6(10)
C42 C43 C44 C48 -173.8(6)
C43 C44 C45 C46 -1.0(11)
C48 C44 C45 C46 174.3(7)
C42 C41 C46 C45 1.7(10)
N3 C41 C46 C45 -175.3(6)
C42 C41 C46 C49 179.8(7)
N3 C41 C46 C49 2.7(10)
C44 C45 C46 C41 -0.6(10)
C44 C45 C46 C49 -178.7(7)
C30 N4 C50 C55 104.7(7)
C31 N4 C50 C55 -82.0(8)
C30 N4 C50 C51 -74.2(8)
C31 N4 C50 C51 99.1(7)
C55 C50 C51 C52 -4.5(10)
N4 C50 C51 C52 174.3(5)
C55 C50 C51 C56 174.3(6)
N4 C50 C51 C56 -6.9(9)
C50 C51 C52 C53 2.2(10)
C56 C51 C52 C53 -176.7(6)
C51 C52 C53 C54 1.3(10)
C51 C52 C53 C57 -177.7(6)
C52 C53 C54 C55 -2.8(11)
C57 C53 C54 C55 176.2(6)
C51 C50 C55 C54 3.1(9)
N4 C50 C55 C54 -175.7(5)
C51 C50 C55 C58 -175.0(6)
N4 C50 C55 C58 6.2(9)
C53 C54 C55 C50 0.7(10)
C53 C54 C55 C58 178.8(6)
C1F C1A C1B C1C 0.0(3)
C1A C1B C1C C1D 0.1(3)
C1B C1C C1D C1E -0.2(6)
C1C C1D C1E C1F 0.2(9)
C1D C1E C1F C1A 0.0(9)
C1B C1A C1F C1E -0.1(7)
C2F C2A C2B C2C 0.0(3)
C2A C2B C2C C2D 0.1(3)
C2B C2C C2D C2E -0.2(6)
C2C C2D C2E C2F 0.2(8)
C2D C2E C2F C2A -0.1(8)
C2B C2A C2F C2E 0.0(7)

_cod_database_fobs_code 2021557
